data_7103629
loop_
_publ_author_name
'Nakai, Hidetaka'
'Tang, Yongjun'
'Gantzel, Peter'
'Meyer, Karsten'

_publ_section_title
;
 A new entry to N-heterocyclic carbene chemistry: synthesis and
 characterisation of a triscarbene complex of thallium(I)
;
_journal_coden_ASTM CHCOFS
_journal_issue 1
_journal_name_full
;
 Chemical Communications (Cambridge, United Kingdom)
;
_journal_page_first 24
_journal_page_last 25
_journal_paper_doi 10.1039/b209071f
_journal_year 2003
_chemical_formula_sum 'C66 H109.43 Cl6 N12 O5'
_chemical_formula_weight 1363.78
_space_group_IT_number 14
_symmetry_cell_setting monoclinic
_symmetry_space_group_name_Hall '-P 2yn'
_symmetry_space_group_name_H-M 'P 1 21/n 1'
_atom_sites_solution_hydrogens geom
_atom_sites_solution_primary direct
_atom_sites_solution_secondary difmap
_audit_creation_method SHELXL-97
_cell_angle_alpha 90.00
_cell_angle_beta 113.6460(10)
_cell_angle_gamma 90.00
_cell_formula_units_Z 4
_cell_length_a 19.0580(9)
_cell_length_b 17.9298(8)
_cell_length_c 23.6229(11)
_cell_measurement_reflns_used 8325
_cell_measurement_temperature 101(2)
_cell_measurement_theta_max 27.20
_cell_measurement_theta_min 2.42
_cell_volume 7394.4(6)
_computing_cell_refinement 'Bruker SMART'
_computing_data_collection 'Bruker SMART'
_computing_data_reduction 'Bruker SAINT'
_computing_molecular_graphics 'Bruker SHELXTL'
_computing_publication_material 'Bruker SHELXTL'
_computing_structure_refinement 'SHELXL-97 (Sheldrick, 1997)'
_computing_structure_solution 'SHELXS-97 (Sheldrick, 1990)'
_diffrn_ambient_temperature 101(2)
_diffrn_measured_fraction_theta_full 0.999
_diffrn_measured_fraction_theta_max 0.999
_diffrn_measurement_device_type 'CCD area detector'
_diffrn_measurement_method 'phi and omega scans'
_diffrn_radiation_monochromator graphite
_diffrn_radiation_source 'fine-focus sealed tube'
_diffrn_radiation_type MoK\a
_diffrn_radiation_wavelength 0.71073
_diffrn_reflns_av_R_equivalents 0.0429
_diffrn_reflns_av_sigmaI/netI 0.0412
_diffrn_reflns_limit_h_max 22
_diffrn_reflns_limit_h_min -22
_diffrn_reflns_limit_k_max 21
_diffrn_reflns_limit_k_min -21
_diffrn_reflns_limit_l_max 28
_diffrn_reflns_limit_l_min -28
_diffrn_reflns_number 52993
_diffrn_reflns_theta_full 25.00
_diffrn_reflns_theta_max 25.00
_diffrn_reflns_theta_min 1.47
_exptl_absorpt_coefficient_mu 0.286
_exptl_absorpt_correction_T_max 0.9719
_exptl_absorpt_correction_T_min 0.9319
_exptl_absorpt_correction_type none
_exptl_crystal_colour colorless
_exptl_crystal_density_diffrn 1.225
_exptl_crystal_density_meas 0
_exptl_crystal_density_method 'not measured'
_exptl_crystal_description plate
_exptl_crystal_F_000 2926
_exptl_crystal_size_max 0.25
_exptl_crystal_size_mid 0.24
_exptl_crystal_size_min 0.10
_refine_diff_density_max 1.505
_refine_diff_density_min -0.836
_refine_diff_density_rms 0.078
_refine_ls_extinction_method none
_refine_ls_goodness_of_fit_ref 0.949
_refine_ls_hydrogen_treatment mixed
_refine_ls_matrix_type full
_refine_ls_number_parameters 870
_refine_ls_number_reflns 13012
_refine_ls_number_restraints 0
_refine_ls_restrained_S_all 0.949
_refine_ls_R_factor_all 0.0891
_refine_ls_R_factor_gt 0.0653
_refine_ls_shift/su_max 7.959
_refine_ls_shift/su_mean 0.119
_refine_ls_structure_factor_coef Fsqd
_refine_ls_weighting_details 'calc w=1/[\s^2^(Fo^2^)+(0.1248P)^2^+12.2544P] where P=(Fo^2^+2Fc^2^)/3'
_refine_ls_weighting_scheme calc
_refine_ls_wR_factor_gt 0.1801
_refine_ls_wR_factor_ref 0.2019
_reflns_number_gt 9670
_reflns_number_total 13012
_reflns_threshold_expression >2sigma(I)
_cod_data_source_file b209071f.txt
_cod_data_source_block salt
_cod_depositor_comments
;
The following automatic conversions were performed:
'_symmetry_cell_setting' value 'Monoclinic' changed to 'monoclinic'
according to '/home/saulius/struct/CIF-dictionaries/cif_core.dic'
dictionary named 'cif_core.dic' version 2.4.1 from 2010-06-29.

Automatic conversion script
Id: cif_fix_enum 1527 2010-12-29 10:47:43Z saulius 
;
_cod_original_sg_symbol_H-M P2(1)/n
_cod_database_code 7103629

loop_
_symmetry_equiv_pos_as_xyz
'x, y, z'
'-x+1/2, y+1/2, -z+1/2'
'-x, -y, -z'
'x-1/2, -y-1/2, z-1/2'

loop_
_atom_site_label
_atom_site_type_symbol
_atom_site_fract_x
_atom_site_fract_y
_atom_site_fract_z
_atom_site_U_iso_or_equiv
_atom_site_adp_type
_atom_site_occupancy
_atom_site_symmetry_multiplicity
_atom_site_calc_flag
_atom_site_refinement_flags
_atom_site_disorder_assembly
_atom_site_disorder_group
Cl6A Cl 0.9037(3) 0.83339(8) 0.03752(12) 0.0496(9) Uani 0.792(10) 1 d P . .
Cl6B Cl 0.9428(6) 0.8342(3) 0.0549(4) 0.0344(19) Uiso 0.208(10) 1 d P . .
Cl1 Cl 0.89317(5) 0.45071(5) 0.22022(4) 0.0301(2) Uani 1 1 d . . .
Cl2 Cl 0.56120(5) 0.20508(5) 0.20168(4) 0.0284(2) Uani 1 1 d . . .
Cl3 Cl 0.51679(5) 0.66325(5) 0.00400(4) 0.0300(2) Uani 1 1 d . . .
Cl4 Cl 0.27393(5) 0.54383(6) 0.20258(4) 0.0401(3) Uani 1 1 d . . .
Cl5 Cl 0.79311(7) 0.10469(6) 0.02701(5) 0.0526(3) Uani 1 1 d . . .
N1D N 0.42042(18) 0.68185(16) 0.13139(13) 0.0302(7) Uani 1 1 d . C .
N2D N 0.3088(2) 0.7218(2) 0.12013(15) 0.0418(8) Uani 1 1 d . . .
N1E N 0.49563(18) 0.51708(18) 0.36988(13) 0.0310(7) Uani 1 1 d . . .
N2E N 0.3929(2) 0.5495(2) 0.38115(15) 0.0398(8) Uani 1 1 d . . .
N1F N 0.33986(17) 0.36075(16) 0.10577(13) 0.0285(7) Uani 1 1 d . B .
N2F N 0.21983(18) 0.37676(19) 0.08597(15) 0.0367(8) Uani 1 1 d . . .
C1B C 0.45524(18) 0.50319(18) 0.14486(15) 0.0218(7) Uani 1 1 d . . .
C2B C 0.48707(18) 0.56593(18) 0.18145(15) 0.0224(7) Uani 1 1 d . . .
C3B C 0.51540(18) 0.56123(18) 0.24615(15) 0.0217(7) Uani 1 1 d . . .
C4B C 0.51407(19) 0.49225(18) 0.27405(15) 0.0224(7) Uani 1 1 d . . .
C5B C 0.48230(19) 0.42917(18) 0.23800(15) 0.0226(7) Uani 1 1 d . . .
C6B C 0.45405(19) 0.43506(18) 0.17324(15) 0.0225(7) Uani 1 1 d . . .
C7B C 0.4219(2) 0.5084(2) 0.07519(15) 0.0285(8) Uani 1 1 d . . .
H7BA H 0.4030 0.4593 0.0574 0.043 Uiso 1 1 calc R . .
H7BB H 0.4615 0.5252 0.0616 0.043 Uiso 1 1 calc R . .
H7BC H 0.3794 0.5442 0.0614 0.043 Uiso 1 1 calc R . .
C8B C 0.4923(2) 0.63869(19) 0.15158(16) 0.0278(8) Uani 1 1 d . . .
H8BA H 0.5346 0.6688 0.1813 0.033 Uiso 1 1 calc R . .
H8BB H 0.5046 0.6285 0.1154 0.033 Uiso 1 1 calc R . .
C9B C 0.5465(2) 0.62993(19) 0.28600(16) 0.0279(8) Uani 1 1 d . . .
H9BA H 0.5271 0.6749 0.2610 0.042 Uiso 1 1 calc R . .
H9BB H 0.6026 0.6296 0.3024 0.042 Uiso 1 1 calc R . .
H9BC H 0.5300 0.6297 0.3203 0.042 Uiso 1 1 calc R . .
N1A N 0.74988(16) 0.65932(15) 0.14190(12) 0.0240(6) Uani 1 1 d . . .
N2A N 0.86544(17) 0.65517(16) 0.14701(13) 0.0290(7) Uani 1 1 d . . .
N1B N 0.83414(17) 0.52732(17) 0.37754(13) 0.0282(7) Uani 1 1 d . . .
N2B N 0.95129(17) 0.53679(16) 0.38655(13) 0.0284(7) Uani 1 1 d . . .
N1C N 0.67192(16) 0.32651(15) 0.13190(12) 0.0226(6) Uani 1 1 d . . .
N2C N 0.76880(17) 0.29644(16) 0.11154(13) 0.0270(6) Uani 1 1 d . . .
C1A C 0.65591(18) 0.50398(18) 0.15314(15) 0.0212(7) Uani 1 1 d . . .
C2A C 0.68242(18) 0.57118(18) 0.18420(15) 0.0223(7) Uani 1 1 d . . .
C3A C 0.71187(18) 0.5744(2) 0.24932(16) 0.0254(7) Uani 1 1 d . . .
C4A C 0.71689(19) 0.5089(2) 0.28237(15) 0.0262(7) Uani 1 1 d . . .
C5A C 0.69054(19) 0.44063(19) 0.25201(15) 0.0246(7) Uani 1 1 d . . .
C6A C 0.65724(19) 0.43947(18) 0.18722(15) 0.0233(7) Uani 1 1 d . . .
C7A C 0.6294(2) 0.50098(19) 0.08365(15) 0.0260(7) Uani 1 1 d . . .
H7AA H 0.6180 0.4492 0.0696 0.039 Uiso 1 1 calc R . .
H7AB H 0.6699 0.5203 0.0721 0.039 Uiso 1 1 calc R . .
H7AC H 0.5832 0.5314 0.0643 0.039 Uiso 1 1 calc R . .
C8A C 0.6778(2) 0.64167(19) 0.14820(16) 0.0277(8) Uani 1 1 d . . .
H8AA H 0.6363 0.6365 0.1065 0.033 Uiso 1 1 calc R . .
H8AB H 0.6644 0.6837 0.1691 0.033 Uiso 1 1 calc R . .
C9A C 0.7410(2) 0.6475(2) 0.28206(17) 0.0335(8) Uani 1 1 d . . .
H9AA H 0.7055 0.6876 0.2603 0.050 Uiso 1 1 calc R . .
H9AB H 0.7917 0.6582 0.2825 0.050 Uiso 1 1 calc R . .
H9AC H 0.7448 0.6442 0.3246 0.050 Uiso 1 1 calc R . .
C10A C 0.7509(2) 0.5112(2) 0.35228(16) 0.0347(9) Uani 1 1 d . . .
H10C H 0.7246 0.5501 0.3663 0.042 Uiso 1 1 calc R . .
H10D H 0.7423 0.4626 0.3684 0.042 Uiso 1 1 calc R . .
C11A C 0.7000(2) 0.3694(2) 0.28862(17) 0.0345(9) Uani 1 1 d . . .
H11D H 0.7495 0.3700 0.3242 0.052 Uiso 1 1 calc R . .
H11E H 0.6981 0.3265 0.2623 0.052 Uiso 1 1 calc R . .
H11F H 0.6586 0.3653 0.3031 0.052 Uiso 1 1 calc R . .
C12A C 0.62056(19) 0.36916(18) 0.15313(15) 0.0245(7) Uani 1 1 d . . .
H12C H 0.6057 0.3372 0.1807 0.029 Uiso 1 1 calc R . .
H12D H 0.5734 0.3824 0.1169 0.029 Uiso 1 1 calc R . .
C13A C 0.8144(2) 0.62006(19) 0.16252(15) 0.0267(7) Uani 1 1 d . . .
H13A H 0.8227 0.5744 0.1847 0.032 Uiso 1 1 calc R . .
C14A C 0.7604(2) 0.72202(19) 0.11262(16) 0.0300(8) Uani 1 1 d . . .
H14D H 0.7237 0.7599 0.0936 0.036 Uiso 1 1 calc R . .
C15A C 0.8325(2) 0.7195(2) 0.11607(16) 0.0324(8) Uani 1 1 d . . .
H15D H 0.8563 0.7555 0.1001 0.039 Uiso 1 1 calc R . .
C16A C 0.9446(2) 0.6308(2) 0.16350(18) 0.0358(9) Uani 1 1 d . . .
H16F H 0.9521 0.5811 0.1832 0.043 Uiso 1 1 calc R . .
H16G H 0.9800 0.6662 0.1937 0.043 Uiso 1 1 calc R . .
C17A C 0.9631(2) 0.6269(2) 0.10687(19) 0.0378(9) Uani 1 1 d . . .
H17G H 0.9270 0.5923 0.0765 0.045 Uiso 1 1 calc R . .
H17H H 0.9561 0.6769 0.0875 0.045 Uiso 1 1 calc R . .
C18A C 1.0441(2) 0.6009(3) 0.1226(2) 0.0464(10) Uani 1 1 d . . .
H18G H 1.0510 0.5507 0.1415 0.056 Uiso 1 1 calc R . .
H18H H 1.0802 0.6353 0.1532 0.056 Uiso 1 1 calc R . .
C19A C 1.0626(3) 0.5977(3) 0.0648(2) 0.0626(14) Uani 1 1 d . . .
H19J H 1.1150 0.5796 0.0765 0.094 Uiso 1 1 calc R . .
H19K H 1.0578 0.6477 0.0469 0.094 Uiso 1 1 calc R . .
H19L H 1.0267 0.5638 0.0344 0.094 Uiso 1 1 calc R . .
C13B C 0.8807(2) 0.5155(2) 0.34922(17) 0.0306(8) Uani 1 1 d . . .
H13B H 0.8662 0.4953 0.3089 0.037 Uiso 1 1 calc R . .
C14B C 0.8759(2) 0.5574(2) 0.43509(16) 0.0320(8) Uani 1 1 d . . .
H14E H 0.8570 0.5714 0.4652 0.038 Uiso 1 1 calc R . .
C15B C 0.9489(2) 0.5630(2) 0.44033(17) 0.0319(8) Uani 1 1 d . . .
H15E H 0.9911 0.5818 0.4750 0.038 Uiso 1 1 calc R . .
C16B C 1.0175(2) 0.5344(2) 0.36948(18) 0.0338(9) Uani 1 1 d . . .
H16H H 1.0508 0.5779 0.3879 0.041 Uiso 1 1 calc R . .
H16I H 0.9991 0.5385 0.3240 0.041 Uiso 1 1 calc R . .
C17B C 1.0635(3) 0.4650(3) 0.3903(2) 0.0552(13) Uani 1 1 d . . .
H17I H 1.0305 0.4211 0.3722 0.066 Uiso 1 1 calc R . .
H17J H 1.0832 0.4611 0.4358 0.066 Uiso 1 1 calc R . .
C18B C 1.1310(3) 0.4650(3) 0.3703(2) 0.0570(13) Uani 1 1 d . . .
H18I H 1.1566 0.5142 0.3803 0.068 Uiso 1 1 calc R . .
H18J H 1.1686 0.4270 0.3947 0.068 Uiso 1 1 calc R . .
C19B C 1.1087(3) 0.4496(3) 0.3031(3) 0.0647(14) Uani 1 1 d . . .
H19M H 1.1544 0.4507 0.2939 0.097 Uiso 1 1 calc R . .
H19N H 1.0724 0.4877 0.2785 0.097 Uiso 1 1 calc R . .
H19O H 1.0846 0.4003 0.2929 0.097 Uiso 1 1 calc R . .
C13C C 0.7429(2) 0.34544(19) 0.14069(16) 0.0270(8) Uani 1 1 d . . .
H13C H 0.7705 0.3870 0.1639 0.032 Uiso 1 1 calc R . .
C14C C 0.6518(2) 0.26336(18) 0.09569(15) 0.0263(8) Uani 1 1 d . . .
H14F H 0.6044 0.2376 0.0826 0.032 Uiso 1 1 calc R . .
C15C C 0.7121(2) 0.24494(19) 0.08240(15) 0.0280(8) Uani 1 1 d . . .
H15F H 0.7149 0.2042 0.0577 0.034 Uiso 1 1 calc R . .
C16C C 0.8433(2) 0.3017(2) 0.10634(18) 0.0335(8) Uani 1 1 d . . .
H16J H 0.8710 0.2538 0.1189 0.040 Uiso 1 1 calc R . .
H16K H 0.8748 0.3411 0.1345 0.040 Uiso 1 1 calc R . .
C17C C 0.8319(3) 0.3199(3) 0.0403(2) 0.0483(11) Uani 1 1 d . . .
H17K H 0.8527 0.2893 0.0181 0.058 Uiso 1 1 calc R . .
C18C C 0.7863(3) 0.3883(3) 0.0122(2) 0.0526(12) Uani 1 1 d . . .
H18K H 0.7770 0.3903 -0.0322 0.063 Uiso 1 1 calc R . .
H18L H 0.7359 0.3848 0.0149 0.063 Uiso 1 1 calc R . .
C19C C 0.8248(3) 0.4588(3) 0.0427(2) 0.0625(14) Uani 1 1 d . . .
H19P H 0.7922 0.5015 0.0225 0.094 Uiso 1 1 calc R . .
H19Q H 0.8741 0.4634 0.0391 0.094 Uiso 1 1 calc R . .
H19R H 0.8333 0.4577 0.0864 0.094 Uiso 1 1 calc R . .
C10B C 0.5482(2) 0.4881(2) 0.34373(16) 0.0265(7) Uani 1 1 d . . .
H10A H 0.5609 0.4355 0.3567 0.032 Uiso 1 1 calc R . .
H10B H 0.5964 0.5172 0.3602 0.032 Uiso 1 1 calc R . .
C11B C 0.4763(2) 0.3554(2) 0.26696(17) 0.0314(8) Uani 1 1 d . . .
H11A H 0.4262 0.3329 0.2432 0.047 Uiso 1 1 calc R . .
H11B H 0.4820 0.3638 0.3096 0.047 Uiso 1 1 calc R . .
H11C H 0.5169 0.3219 0.2669 0.047 Uiso 1 1 calc R . .
C12B C 0.4246(2) 0.36612(19) 0.13362(16) 0.0269(7) Uani 1 1 d . . .
H12A H 0.4434 0.3665 0.1001 0.032 Uiso 1 1 calc R . .
H12B H 0.4459 0.3213 0.1593 0.032 Uiso 1 1 calc R . .
C13D C 0.3618(2) 0.6692(2) 0.14725(17) 0.0347(9) Uani 1 1 d . C .
H13D H 0.3581 0.6300 0.1730 0.042 Uiso 1 1 calc R . .
C14D C 0.4046(3) 0.7431(2) 0.09338(18) 0.0435(10) Uani 1 1 d . . .
H14A H 0.4369 0.7643 0.0757 0.052 Uiso 1 1 calc R C .
C15D C 0.3343(3) 0.7674(2) 0.08587(19) 0.0481(11) Uani 1 1 d . C .
H15A H 0.3076 0.8085 0.0614 0.058 Uiso 1 1 calc R . .
C13E C 0.4201(2) 0.5222(2) 0.34188(17) 0.0334(9) Uani 1 1 d . . .
H13E H 0.3902 0.5085 0.3003 0.040 Uiso 1 1 calc R . .
C14E C 0.5185(3) 0.5453(3) 0.42921(19) 0.0570(14) Uani 1 1 d . . .
H14B H 0.5696 0.5497 0.4592 0.068 Uiso 1 1 calc R . .
C15E C 0.4547(3) 0.5653(3) 0.4361(2) 0.0586(14) Uani 1 1 d . . .
H15B H 0.4522 0.5864 0.4721 0.070 Uiso 1 1 calc R . .
C16E C 0.3120(3) 0.5643(3) 0.3676(2) 0.0547(13) Uani 1 1 d . A .
H16C H 0.3012 0.5503 0.4038 0.066 Uiso 1 1 calc R . .
H16D H 0.2795 0.5329 0.3323 0.066 Uiso 1 1 calc R . .
C17E C 0.2916(3) 0.6441(4) 0.3524(3) 0.0672(16) Uani 1 1 d . . .
H17C H 0.3035 0.6601 0.3171 0.081 Uiso 1 1 d R A .
H17D H 0.3197 0.6764 0.3884 0.081 Uiso 1 1 d R . .
C18G C 0.2183(8) 0.6848(9) 0.3472(6) 0.045(4) Uani 0.378(18) 1 d P A 2
C19G C 0.1554(7) 0.6529(8) 0.2839(6) 0.046(4) Uani 0.378(18) 1 d P A 2
C18E C 0.2013(6) 0.6422(9) 0.3351(6) 0.070(3) Uani 0.622(18) 1 d P A 1
H18E H 0.1793 0.5953 0.3130 0.084 Uiso 0.622(18) 1 calc PR A 1
H18F H 0.1919 0.6437 0.3734 0.084 Uiso 0.622(18) 1 calc PR A 1
C19E C 0.1652(6) 0.7042(8) 0.2972(5) 0.083(4) Uani 0.622(18) 1 d P A 1
H19G H 0.1097 0.7009 0.2848 0.125 Uiso 0.622(18) 1 calc PR A 1
H19H H 0.1766 0.7039 0.2603 0.125 Uiso 0.622(18) 1 calc PR A 1
H19I H 0.1843 0.7505 0.3203 0.125 Uiso 0.622(18) 1 calc PR A 1
C13F C 0.2904(2) 0.3998(2) 0.12036(17) 0.0299(8) Uani 1 1 d . B .
H13F H 0.3034 0.4382 0.1506 0.036 Uiso 1 1 calc R . .
C14F C 0.2986(2) 0.3106(2) 0.0599(2) 0.0433(10) Uani 1 1 d . . .
H14C H 0.3192 0.2756 0.0405 0.052 Uiso 1 1 calc R B .
C15F C 0.2242(3) 0.3204(3) 0.0479(2) 0.0487(11) Uani 1 1 d . B .
H15C H 0.1824 0.2936 0.0186 0.058 Uiso 1 1 calc R . .
C16F C 0.1489(2) 0.4086(2) 0.0865(2) 0.0552(13) Uani 1 1 d G B 1
H16J' H 0.1710 0.4433 0.1200 0.066 Uiso 1 1 d G B 1
H16K' H 0.1213 0.4366 0.0496 0.066 Uiso 1 1 d G B 1
C17F C 0.0932(3) 0.3568(4) 0.0999(2) 0.0663(15) Uiso 0.563(7) 1 d PG B 1
H17J' H 0.0962 0.2571 0.2291 0.080 Uiso 0.563(7) 1 d PG B 1
H17K' H 0.0164 0.3062 0.1726 0.080 Uiso 0.563(7) 1 d PG B 1
C18F C 0.1268(3) 0.3287(4) 0.1671(2) 0.054(2) Uani 0.563(7) 1 d PG B 1
H18J' H 0.0571 0.2269 0.1498 0.065 Uiso 0.563(7) 1 d PG B 1
H18K' H 0.1408 0.3773 0.1993 0.065 Uiso 0.563(7) 1 d PG B 1
C19F C 0.0710(4) 0.2770(4) 0.1803(3) 0.0663(15) Uiso 0.563(7) 1 d PG B 1
H19J' H 0.1814 0.2982 0.1765 0.099 Uiso 0.563(7) 1 d PG B 1
H19K' H 0.0386 0.3872 0.0908 0.099 Uiso 0.563(7) 1 d PG B 1
H19L' H 0.0791 0.3080 0.0679 0.099 Uiso 0.563(7) 1 d PG B 1
C16H C 0.1489(2) 0.4086(2) 0.0865(2) 0.040 Uiso 0.00 1 d PG B 2
H16L H 0.1630 0.4539 0.1101 0.048 Uiso 0.00 1 d PG B 2
H16M H 0.1103 0.4182 0.0460 0.048 Uiso 0.00 1 d PG B 2
C17H C 0.1277(5) 0.3450(3) 0.1204(4) 0.0663(15) Uiso 0.437(7) 1 d PG B 2
H17L H 0.0003 0.3233 0.1933 0.080 Uiso 0.437(7) 1 d PG B 2
H17M H 0.0223 0.2561 0.1462 0.080 Uiso 0.437(7) 1 d PG B 2
C18H C 0.0660(4) 0.3688(4) 0.1432(4) 0.056(3) Uani 0.437(7) 1 d PG B 2
H18L' H 0.0959 0.2866 0.2183 0.067 Uiso 0.437(7) 1 d PG B 2
H18M' H 0.0135 0.3872 0.1031 0.067 Uiso 0.437(7) 1 d PG B 2
C19H C 0.0451(5) 0.3052(5) 0.1770(4) 0.0663(15) Uiso 0.437(7) 1 d PG B 2
H19M' H 0.0870 0.4175 0.1750 0.099 Uiso 0.437(7) 1 d PG B 2
H19N' H 0.1064 0.2963 0.0887 0.099 Uiso 0.437(7) 1 d PG B 2
H19O' H 0.1800 0.3266 0.1606 0.099 Uiso 0.437(7) 1 d PG B 2
C16D C 0.2359(3) 0.7292(3) 0.1262(2) 0.0564(13) Uani 1 1 d . C 1
H16A H 0.2268 0.6845 0.1468 0.068 Uiso 1 1 calc R C 1
H16B H 0.1937 0.7332 0.0847 0.068 Uiso 1 1 calc R C 1
C17D C 0.2369(4) 0.8003(4) 0.1649(3) 0.069(2) Uani 0.840(6) 1 d P C 1
H17A H 0.2658 0.7892 0.2093 0.083 Uiso 0.840(6) 1 calc PR C 1
H17B H 0.2638 0.8411 0.1535 0.083 Uiso 0.840(6) 1 calc PR C 1
C18D C 0.1593(3) 0.8253(4) 0.1549(3) 0.0591(16) Uani 0.840(6) 1 d P C 1
H18A H 0.1635 0.8644 0.1857 0.071 Uiso 0.840(6) 1 calc PR C 1
H18B H 0.1313 0.7827 0.1627 0.071 Uiso 0.840(6) 1 calc PR C 1
C19D C 0.1118(4) 0.8561(4) 0.0906(4) 0.082(2) Uani 0.840(6) 1 d P C 1
H19A H 0.0609 0.8702 0.0880 0.123 Uiso 0.840(6) 1 calc PR C 1
H19B H 0.1066 0.8179 0.0596 0.123 Uiso 0.840(6) 1 calc PR C 1
H19C H 0.1373 0.9001 0.0831 0.123 Uiso 0.840(6) 1 calc PR C 1
C16I C 0.2359(3) 0.7292(3) 0.1262(2) 0.040 Uiso 0.00 1 d PG C 2
H16M' H 0.2414 0.6761 0.1302 0.048 Uiso 0.160(6) 1 d PG C 2
H16N H 0.2169 0.7478 0.1555 0.048 Uiso 0.160(6) 1 d PG C 2
C17I C 0.1839(6) 0.7522(14) 0.0598(4) 0.066(6) Uiso 0.160(6) 1 d PG C 2
H17M' H -0.0144 0.7746 -0.0244 0.079 Uiso 0.160(6) 1 d PG C 2
H17N H 0.0612 0.8321 -0.0279 0.079 Uiso 0.160(6) 1 d PG C 2
C18I C 0.0988(4) 0.7520(15) 0.0490(7) 0.066(6) Uiso 0.160(6) 1 d PG C 2
H18M H 0.0537 0.7359 -0.0516 0.079 Uiso 0.160(6) 1 d PG C 2
H18N H 0.0896 0.7913 0.0821 0.079 Uiso 0.160(6) 1 d PG C 2
C19I C 0.0471(9) 0.7749(16) -0.0173(8) 0.066(6) Uiso 0.160(6) 1 d PG C 2
H19M'' H 0.0821 0.6952 0.0584 0.099 Uiso 0.160(6) 1 d PG C 2
H19N'' H 0.2003 0.8091 0.0503 0.099 Uiso 0.160(6) 1 d PG C 2
H19O'' H 0.1929 0.7131 0.0266 0.099 Uiso 0.160(6) 1 d PG C 2
O1 O 0.44251(17) 0.20975(16) 0.06765(14) 0.0368(7) Uani 1 1 d . . .
H1 H 0.455(3) 0.239(3) 0.050(2) 0.045(15) Uiso 1 1 d . . .
H2 H 0.475(3) 0.211(3) 0.104(3) 0.052(14) Uiso 1 1 d . . .
O2 O 0.5969(2) 0.79008(18) 0.21369(19) 0.0515(9) Uani 1 1 d . . .
H3 H 0.590(3) 0.828(3) 0.228(2) 0.059(17) Uiso 1 1 d . . .
H4 H 0.594(3) 0.798(3) 0.184(2) 0.050(18) Uiso 1 1 d . . .
O3 O 0.5682(3) 0.8088(3) 0.08814(17) 0.0646(11) Uani 1 1 d . . .
H5 H 0.560(3) 0.771(4) 0.068(3) 0.073(19) Uiso 1 1 d . . .
H6 H 0.584(3) 0.839(3) 0.072(2) 0.049(17) Uiso 1 1 d . . .
O4 O 1.1453(3) 0.6221(2) 0.52811(17) 0.0653(11) Uani 1 1 d . . .
H7 H 1.123(3) 0.647(4) 0.496(3) 0.076(19) Uiso 1 1 d . . .
H8 H 1.181(3) 0.613(4) 0.523(3) 0.06(2) Uiso 1 1 d . . .
O5 O 0.2690(4) 0.5676(3) 0.5128(4) 0.115(2) Uani 1 1 d . . .
H9 H 0.290(2) 0.577(2) 0.5468(18) 0.008(11) Uiso 1 1 d . . .
H10 H 0.277(3) 0.529(3) 0.519(2) 0.046(14) Uiso 1 1 d . . .

loop_
_atom_site_aniso_label
_atom_site_aniso_U_11
_atom_site_aniso_U_22
_atom_site_aniso_U_33
_atom_site_aniso_U_23
_atom_site_aniso_U_13
_atom_site_aniso_U_12
Cl6A 0.075(3) 0.0362(8) 0.0428(11) 0.0043(6) 0.0293(14) -0.0181(8)
Cl1 0.0289(5) 0.0301(4) 0.0268(4) -0.0008(3) 0.0063(3) -0.0021(4)
Cl2 0.0322(5) 0.0247(4) 0.0260(4) 0.0016(3) 0.0090(4) -0.0022(3)
Cl3 0.0377(5) 0.0276(4) 0.0182(4) 0.0008(3) 0.0042(3) 0.0036(4)
Cl4 0.0337(5) 0.0483(6) 0.0389(5) -0.0151(4) 0.0151(4) 0.0004(4)
Cl5 0.0779(8) 0.0400(6) 0.0404(6) 0.0110(5) 0.0241(6) 0.0289(5)
N1D 0.0421(19) 0.0234(15) 0.0242(15) 0.0002(12) 0.0124(14) 0.0042(13)
N2D 0.048(2) 0.045(2) 0.0313(17) 0.0031(15) 0.0150(16) 0.0210(17)
N1E 0.0367(18) 0.0366(17) 0.0226(15) -0.0029(13) 0.0147(13) 0.0045(14)
N2E 0.042(2) 0.052(2) 0.0339(18) -0.0058(16) 0.0240(16) 0.0049(16)
N1F 0.0314(16) 0.0272(15) 0.0259(15) -0.0086(12) 0.0105(13) -0.0077(13)
N2F 0.0302(17) 0.0444(19) 0.0360(18) -0.0112(15) 0.0138(14) -0.0111(14)
C1B 0.0209(17) 0.0239(17) 0.0213(17) -0.0003(13) 0.0094(13) 0.0031(13)
C2B 0.0216(17) 0.0245(17) 0.0235(17) -0.0012(13) 0.0116(14) 0.0018(13)
C3B 0.0200(16) 0.0235(17) 0.0226(17) -0.0026(13) 0.0094(13) 0.0001(13)
C4B 0.0219(17) 0.0270(17) 0.0217(16) -0.0006(14) 0.0124(14) 0.0026(14)
C5B 0.0224(17) 0.0241(17) 0.0250(17) -0.0002(13) 0.0135(14) 0.0019(13)
C6B 0.0227(17) 0.0240(17) 0.0217(17) -0.0059(13) 0.0097(14) -0.0003(13)
C7B 0.035(2) 0.0301(19) 0.0191(17) -0.0011(14) 0.0093(15) -0.0013(15)
C8B 0.0308(19) 0.0275(18) 0.0247(18) -0.0006(15) 0.0109(15) -0.0008(15)
C9B 0.034(2) 0.0255(18) 0.0228(17) -0.0037(14) 0.0092(15) -0.0016(15)
N1A 0.0301(16) 0.0189(14) 0.0190(14) -0.0020(11) 0.0055(12) -0.0023(12)
N2A 0.0342(17) 0.0297(16) 0.0269(16) -0.0018(13) 0.0161(13) -0.0048(13)
N1B 0.0294(16) 0.0339(16) 0.0160(14) -0.0013(12) 0.0037(12) -0.0063(13)
N2B 0.0287(16) 0.0234(15) 0.0263(15) 0.0019(12) 0.0039(13) -0.0011(12)
N1C 0.0271(15) 0.0187(13) 0.0182(14) 0.0017(11) 0.0051(11) 0.0005(11)
N2C 0.0303(16) 0.0244(15) 0.0254(15) 0.0012(12) 0.0102(13) 0.0020(12)
C1A 0.0167(16) 0.0236(17) 0.0209(16) -0.0009(13) 0.0049(13) 0.0017(13)
C2A 0.0179(16) 0.0235(17) 0.0233(17) -0.0003(13) 0.0060(13) 0.0007(13)
C3A 0.0177(16) 0.0328(19) 0.0259(18) -0.0095(15) 0.0089(14) -0.0029(14)
C4A 0.0221(17) 0.038(2) 0.0181(16) -0.0060(14) 0.0079(14) -0.0033(15)
C5A 0.0195(17) 0.0304(18) 0.0225(17) 0.0021(14) 0.0071(13) -0.0002(14)
C6A 0.0213(17) 0.0256(17) 0.0230(17) -0.0020(14) 0.0089(13) -0.0011(13)
C7A 0.0313(19) 0.0221(17) 0.0198(17) 0.0019(13) 0.0051(14) 0.0016(14)
C8A 0.0254(18) 0.0222(17) 0.0296(18) -0.0017(14) 0.0047(15) -0.0004(14)
C9A 0.031(2) 0.036(2) 0.0308(19) -0.0124(16) 0.0092(16) -0.0047(16)
C10A 0.030(2) 0.052(2) 0.0217(18) -0.0070(17) 0.0098(15) -0.0122(17)
C11A 0.039(2) 0.037(2) 0.0234(18) 0.0075(16) 0.0077(16) -0.0036(17)
C12A 0.0254(18) 0.0234(17) 0.0234(17) -0.0002(14) 0.0085(14) -0.0021(14)
C13A 0.0286(19) 0.0274(18) 0.0218(17) -0.0001(14) 0.0078(14) -0.0041(15)
C14A 0.042(2) 0.0227(17) 0.0242(18) 0.0010(14) 0.0124(16) -0.0009(15)
C15A 0.047(2) 0.0267(19) 0.0280(19) -0.0008(15) 0.0202(17) -0.0058(16)
C16A 0.034(2) 0.040(2) 0.036(2) 0.0002(17) 0.0172(17) -0.0035(17)
C17A 0.038(2) 0.035(2) 0.043(2) -0.0020(18) 0.0192(19) -0.0024(17)
C18A 0.037(2) 0.053(3) 0.053(3) -0.001(2) 0.021(2) -0.004(2)
C19A 0.053(3) 0.079(4) 0.072(3) -0.010(3) 0.042(3) 0.004(3)
C13B 0.032(2) 0.0324(19) 0.0242(18) -0.0012(15) 0.0078(15) -0.0038(16)
C14B 0.041(2) 0.0311(19) 0.0168(17) -0.0014(14) 0.0047(15) -0.0054(16)
C15B 0.031(2) 0.0282(19) 0.0270(19) -0.0006(15) 0.0019(15) -0.0056(15)
C16B 0.0253(19) 0.0286(19) 0.042(2) -0.0007(16) 0.0080(16) -0.0019(15)
C17B 0.065(3) 0.053(3) 0.054(3) 0.023(2) 0.029(2) 0.028(2)
C18B 0.057(3) 0.057(3) 0.056(3) 0.012(2) 0.021(2) 0.029(2)
C19B 0.049(3) 0.079(4) 0.068(3) -0.021(3) 0.024(3) -0.004(3)
C13C 0.0309(19) 0.0249(17) 0.0248(18) 0.0009(14) 0.0106(15) 0.0007(15)
C14C 0.032(2) 0.0175(16) 0.0220(17) 0.0004(13) 0.0031(14) -0.0009(14)
C15C 0.037(2) 0.0217(17) 0.0212(17) 0.0004(14) 0.0073(15) -0.0002(15)
C16C 0.029(2) 0.036(2) 0.035(2) -0.0010(16) 0.0127(16) 0.0032(16)
C17C 0.046(3) 0.065(3) 0.041(2) 0.005(2) 0.026(2) 0.006(2)
C18C 0.059(3) 0.058(3) 0.042(2) 0.006(2) 0.022(2) -0.008(2)
C19C 0.066(3) 0.063(3) 0.053(3) -0.005(2) 0.018(3) 0.003(3)
C10B 0.0318(19) 0.0269(18) 0.0233(18) -0.0024(14) 0.0136(15) 0.0033(15)
C11B 0.043(2) 0.0246(18) 0.0303(19) -0.0019(15) 0.0182(17) -0.0021(16)
C12B 0.0278(19) 0.0267(18) 0.0260(18) -0.0058(14) 0.0107(15) 0.0001(14)
C13D 0.042(2) 0.033(2) 0.0287(19) 0.0016(16) 0.0140(17) 0.0142(17)
C14D 0.058(3) 0.035(2) 0.034(2) 0.0090(18) 0.016(2) 0.008(2)
C15D 0.069(3) 0.034(2) 0.035(2) 0.0120(18) 0.014(2) 0.018(2)
C13E 0.033(2) 0.044(2) 0.0292(19) -0.0118(17) 0.0184(16) -0.0133(17)
C14E 0.043(3) 0.098(4) 0.025(2) -0.018(2) 0.0077(18) 0.019(3)
C15E 0.050(3) 0.098(4) 0.028(2) -0.019(2) 0.016(2) 0.016(3)
C16E 0.042(3) 0.080(4) 0.052(3) -0.020(3) 0.030(2) -0.008(2)
C17E 0.046(3) 0.107(5) 0.059(3) 0.017(3) 0.032(2) 0.030(3)
C18G 0.034(7) 0.030(7) 0.059(8) -0.023(6) 0.007(6) -0.002(6)
C19G 0.036(7) 0.031(8) 0.045(7) -0.010(5) -0.011(5) 0.005(5)
C18E 0.043(6) 0.078(9) 0.086(8) 0.003(7) 0.022(5) 0.010(6)
C19E 0.063(6) 0.075(10) 0.086(8) -0.007(6) 0.002(5) 0.011(5)
C13F 0.033(2) 0.0299(19) 0.0296(19) -0.0055(15) 0.0150(16) -0.0055(15)
C14F 0.038(2) 0.049(2) 0.043(2) -0.027(2) 0.0162(19) -0.0135(19)
C15F 0.042(3) 0.061(3) 0.044(2) -0.027(2) 0.019(2) -0.020(2)
C16F 0.033(2) 0.071(3) 0.069(3) -0.028(3) 0.029(2) -0.015(2)
C18F 0.028(4) 0.070(6) 0.055(5) -0.011(4) 0.008(4) -0.005(4)
C18H 0.032(6) 0.061(7) 0.080(8) -0.005(6) 0.029(5) -0.001(5)
C16D 0.058(3) 0.066(3) 0.048(3) 0.011(2) 0.025(2) 0.035(3)
C17D 0.060(4) 0.072(4) 0.085(5) -0.014(4) 0.040(4) 0.019(3)
C18D 0.058(4) 0.066(4) 0.066(4) -0.010(3) 0.037(3) 0.003(3)
C19D 0.082(5) 0.077(5) 0.092(5) 0.013(4) 0.041(4) 0.038(4)
O1 0.0444(17) 0.0295(15) 0.0272(15) -0.0014(12) 0.0049(14) -0.0072(13)
O2 0.078(3) 0.0266(17) 0.042(2) -0.0039(15) 0.0150(18) -0.0021(15)
O3 0.099(3) 0.051(2) 0.047(2) -0.0211(19) 0.032(2) -0.007(2)
O4 0.083(3) 0.056(2) 0.041(2) 0.0159(16) 0.008(2) 0.030(2)
O5 0.124(5) 0.059(3) 0.143(6) 0.009(4) 0.032(4) 0.042(3)

loop_
_atom_type_symbol
_atom_type_description
_atom_type_scat_dispersion_real
_atom_type_scat_dispersion_imag
_atom_type_scat_source
C C 0.0033 0.0016 'International Tables Vol C Tables 4.2.6.8 and 6.1.1.4'
H H 0.0000 0.0000 'International Tables Vol C Tables 4.2.6.8 and 6.1.1.4'
N N 0.0061 0.0033 'International Tables Vol C Tables 4.2.6.8 and 6.1.1.4'
O O 0.0106 0.0060 'International Tables Vol C Tables 4.2.6.8 and 6.1.1.4'
Cl Cl 0.1484 0.1585 'International Tables Vol C Tables 4.2.6.8 and 6.1.1.4'

loop_
_geom_angle_atom_site_label_1
_geom_angle_atom_site_label_2
_geom_angle_atom_site_label_3
_geom_angle
_geom_angle_site_symmetry_1
_geom_angle_site_symmetry_3
_geom_angle_publ_flag
C13D N1D C14D 109.4(3) . . ?
C13D N1D C8B 126.4(3) . . ?
C14D N1D C8B 124.2(3) . . ?
C13D N2D C15D 108.9(4) . . ?
C13D N2D C16I 125.5(4) . . ?
C15D N2D C16I 125.6(4) . . ?
C13D N2D C16D 125.5(4) . . ?
C15D N2D C16D 125.6(4) . . ?
C16I N2D C16D 0.0(3) . . ?
C13E N1E C14E 108.5(3) . . ?
C13E N1E C10B 127.1(3) . . ?
C14E N1E C10B 124.3(3) . . ?
C13E N2E C15E 107.8(3) . . ?
C13E N2E C16E 125.9(3) . . ?
C15E N2E C16E 126.2(3) . . ?
C13F N1F C14F 107.9(3) . . ?
C13F N1F C12B 127.7(3) . . ?
C14F N1F C12B 124.4(3) . . ?
C13F N2F C15F 108.4(3) . . ?
C13F N2F C16H 125.6(3) . . ?
C15F N2F C16H 125.9(3) . . ?
C13F N2F C16F 125.6(3) . . ?
C15F N2F C16F 125.9(3) . . ?
C16H N2F C16F 0.0(3) . . ?
C6B C1B C2B 119.5(3) . . ?
C6B C1B C7B 119.7(3) . . ?
C2B C1B C7B 120.8(3) . . ?
C1B C2B C3B 120.4(3) . . ?
C1B C2B C8B 120.0(3) . . ?
C3B C2B C8B 119.6(3) . . ?
C2B C3B C4B 119.4(3) . . ?
C2B C3B C9B 120.7(3) . . ?
C4B C3B C9B 119.9(3) . . ?
C5B C4B C3B 120.7(3) . . ?
C5B C4B C10B 121.0(3) . . ?
C3B C4B C10B 118.3(3) . . ?
C4B C5B C6B 119.0(3) . . ?
C4B C5B C11B 121.6(3) . . ?
C6B C5B C11B 119.4(3) . . ?
C1B C6B C5B 120.9(3) . . ?
C1B C6B C12B 119.3(3) . . ?
C5B C6B C12B 119.7(3) . . ?
N1D C8B C2B 112.2(3) . . ?
C13A N1A C14A 108.5(3) . . ?
C13A N1A C8A 127.8(3) . . ?
C14A N1A C8A 123.8(3) . . ?
C13A N2A C15A 108.4(3) . . ?
C13A N2A C16A 125.1(3) . . ?
C15A N2A C16A 126.4(3) . . ?
C13B N1B C14B 108.7(3) . . ?
C13B N1B C10A 126.2(3) . . ?
C14B N1B C10A 125.0(3) . . ?
C13B N2B C15B 108.1(3) . . ?
C13B N2B C16B 124.0(3) . . ?
C15B N2B C16B 127.9(3) . . ?
C13C N1C C14C 108.6(3) . . ?
C13C N1C C12A 125.9(3) . . ?
C14C N1C C12A 125.3(3) . . ?
C13C N2C C15C 108.8(3) . . ?
C13C N2C C16C 124.8(3) . . ?
C15C N2C C16C 126.1(3) . . ?
C2A C1A C6A 119.4(3) . . ?
C2A C1A C7A 119.6(3) . . ?
C6A C1A C7A 121.0(3) . . ?
C1A C2A C3A 120.7(3) . . ?
C1A C2A C8A 120.0(3) . . ?
C3A C2A C8A 119.3(3) . . ?
C4A C3A C2A 119.0(3) . . ?
C4A C3A C9A 121.1(3) . . ?
C2A C3A C9A 119.8(3) . . ?
C3A C4A C5A 121.2(3) . . ?
C3A C4A C10A 119.5(3) . . ?
C5A C4A C10A 119.3(3) . . ?
C6A C5A C4A 118.9(3) . . ?
C6A C5A C11A 120.6(3) . . ?
C4A C5A C11A 120.5(3) . . ?
C1A C6A C5A 120.7(3) . . ?
C1A C6A C12A 119.0(3) . . ?
C5A C6A C12A 120.3(3) . . ?
N1A C8A C2A 113.0(3) . . ?
N1B C10A C4A 111.4(3) . . ?
N1C C12A C6A 112.6(3) . . ?
N1A C13A N2A 108.7(3) . . ?
C15A C14A N1A 107.1(3) . . ?
C14A C15A N2A 107.4(3) . . ?
N2A C16A C17A 111.0(3) . . ?
C18A C17A C16A 112.0(3) . . ?
C17A C18A C19A 111.6(4) . . ?
N1B C13B N2B 108.8(3) . . ?
C15B C14B N1B 106.6(3) . . ?
C14B C15B N2B 107.7(3) . . ?
N2B C16B C17B 113.0(3) . . ?
C16B C17B C18B 110.7(4) . . ?
C19B C18B C17B 114.1(4) . . ?
N1C C13C N2C 108.5(3) . . ?
C15C C14C N1C 107.2(3) . . ?
C14C C15C N2C 106.9(3) . . ?
N2C C16C C17C 110.6(3) . . ?
C18C C17C C16C 116.8(4) . . ?
C19C C18C C17C 113.2(4) . . ?
N1E C10B C4B 111.9(3) . . ?
N1F C12B C6B 113.2(3) . . ?
N1D C13D N2D 107.5(3) . . ?
C15D C14D N1D 106.8(4) . . ?
C14D C15D N2D 107.4(4) . . ?
N1E C13E N2E 109.2(3) . . ?
C15E C14E N1E 106.7(4) . . ?
C14E C15E N2E 107.6(4) . . ?
N2E C16E C17E 112.1(4) . . ?
C16E C17E C18G 128.0(8) . . ?
C16E C17E C18E 101.0(7) . . ?
C18G C17E C18E 30.7(5) . . ?
C17E C18G C19G 102.8(10) . . ?
C19E C18E C17E 110.1(10) . . ?
N1F C13F N2F 109.1(3) . . ?
C15F C14F N1F 107.4(4) . . ?
C14F C15F N2F 107.2(4) . . ?
N2F C16F C17F 118.7(4) . . ?
C18F C17F C16F 112.0 . . ?
C19F C18F C17F 111.8 . . ?
N2F C16H C17H 98.7(3) . . ?
C18H C17H C16H 112.0 . . ?
C19H C18H C17H 111.8 . . ?
N2D C16D C17D 110.1(4) . . ?
C18D C17D C16D 112.3(5) . . ?
C17D C18D C19D 115.3(6) . . ?
N2D C16I C17I 100.0(5) . . ?
C18I C17I C16I 112.0 . . ?
C19I C18I C17I 111.8 . . ?

loop_
_geom_bond_atom_site_label_1
_geom_bond_atom_site_label_2
_geom_bond_distance
_geom_bond_site_symmetry_2
_geom_bond_publ_flag
Cl6A Cl6B 0.692(8) . ?
N1D C13D 1.333(5) . ?
N1D C14D 1.373(5) . ?
N1D C8B 1.476(5) . ?
N2D C13D 1.342(5) . ?
N2D C15D 1.370(6) . ?
N2D C16I 1.459(6) . ?
N2D C16D 1.459(6) . ?
N1E C13E 1.325(5) . ?
N1E C14E 1.386(5) . ?
N1E C10B 1.468(4) . ?
N2E C13E 1.325(5) . ?
N2E C15E 1.389(6) . ?
N2E C16E 1.467(5) . ?
N1F C13F 1.326(5) . ?
N1F C14F 1.385(5) . ?
N1F C12B 1.483(4) . ?
N2F C13F 1.328(5) . ?
N2F C15F 1.377(5) . ?
N2F C16H 1.472(5) . ?
N2F C16F 1.472(5) . ?
C1B C6B 1.398(5) . ?
C1B C2B 1.400(5) . ?
C1B C7B 1.511(4) . ?
C2B C3B 1.404(5) . ?
C2B C8B 1.505(5) . ?
C3B C4B 1.406(5) . ?
C3B C9B 1.519(5) . ?
C4B C5B 1.399(5) . ?
C4B C10B 1.510(5) . ?
C5B C6B 1.408(5) . ?
C5B C11B 1.514(5) . ?
C6B C12B 1.516(4) . ?
N1A C13A 1.329(5) . ?
N1A C14A 1.376(4) . ?
N1A C8A 1.474(5) . ?
N2A C13A 1.327(4) . ?
N2A C15A 1.375(5) . ?
N2A C16A 1.465(5) . ?
N1B C13B 1.324(5) . ?
N1B C14B 1.380(4) . ?
N1B C10A 1.483(5) . ?
N2B C13B 1.335(5) . ?
N2B C15B 1.372(5) . ?
N2B C16B 1.472(5) . ?
N1C C13C 1.327(5) . ?
N1C C14C 1.377(4) . ?
N1C C12A 1.479(4) . ?
N2C C13C 1.328(4) . ?
N2C C15C 1.378(5) . ?
N2C C16C 1.476(5) . ?
C1A C2A 1.396(5) . ?
C1A C6A 1.404(5) . ?
C1A C7A 1.513(4) . ?
C2A C3A 1.411(5) . ?
C2A C8A 1.506(5) . ?
C3A C4A 1.392(5) . ?
C3A C9A 1.511(5) . ?
C4A C5A 1.405(5) . ?
C4A C10A 1.513(5) . ?
C5A C6A 1.402(5) . ?
C5A C11A 1.513(5) . ?
C6A C12A 1.508(5) . ?
C14A C15A 1.343(5) . ?
C16A C17A 1.516(5) . ?
C17A C18A 1.509(6) . ?
C18A C19A 1.540(6) . ?
C14B C15B 1.350(5) . ?
C16B C17B 1.488(5) . ?
C17B C18B 1.537(7) . ?
C18B C19B 1.496(7) . ?
C14C C15C 1.347(5) . ?
C16C C17C 1.521(6) . ?
C17C C18C 1.497(7) . ?
C18C C19C 1.493(7) . ?
C14D C15D 1.351(6) . ?
C14E C15E 1.340(6) . ?
C16E C17E 1.488(8) . ?
C17E C18G 1.537(13) . ?
C17E C18E 1.602(11) . ?
C18G C19G 1.601(19) . ?
C18E C19E 1.420(17) . ?
C14F C15F 1.341(6) . ?
C16F C17F 1.5374 . ?
C17F C18F 1.5371 . ?
C18F C19F 1.5344 . ?
C16H C17H 1.5376 . ?
C17H C18H 1.5371 . ?
C18H C19H 1.5344 . ?
C16D C17D 1.564(8) . ?
C17D C18D 1.471(8) . ?
C18D C19D 1.525(9) . ?
C16I C17I 1.5373 . ?
C17I C18I 1.5371 . ?
C18I C19I 1.5344 . ?
